data_1574501
loop_
_publ_author_name
'LaPierre, Etienne A.'
'Suvinen, Roope A.'
'Patrick, Brian O.'
'Tuononen, Heikki M.'
'Manners, Ian'

_publ_section_title
;
 Multi-site reduction of hexachlorophosphazene to low-valent PN
 heterocycles and extension to the reduction of poly-chlorophosphazene
;
_journal_issue 22
_journal_name_full 'Chemical Science'
_journal_page_first 9820
_journal_page_last 9832
_journal_paper_doi 10.1039/D4SC07559E
_journal_volume 16
_journal_year 2025
_chemical_formula_moiety 'C40 H62 Cl2 N5 P3 Se2'
_chemical_formula_sum 'C40 H62 Cl2 N5 P3 Se2'
_chemical_formula_weight 934.67
_space_group_crystal_system monoclinic
_space_group_IT_number 15
_space_group_name_Hall '-C 2yc'
_space_group_name_H-M_alt 'C 1 2/c 1'
_atom_sites_solution_hydrogens geom
_audit_creation_method SHELXL-2018/3
_audit_update_record
;
2024-09-11 deposited with the CCDC.	2025-04-15 downloaded from the CCDC.
;
_cell_angle_alpha 90
_cell_angle_beta 100.540(2)
_cell_angle_gamma 90
_cell_formula_units_Z 4
_cell_length_a 17.9105(7)
_cell_length_b 9.9902(4)
_cell_length_c 25.0966(10)
_cell_measurement_reflns_used 8216
_cell_measurement_temperature 100(2)
_cell_measurement_theta_max 28.16
_cell_measurement_theta_min 2.31
_cell_volume 4414.8(3)
_computing_cell_refinement 'Bruker SAINT'
_computing_data_collection 'Bruker APEX2'
_computing_data_reduction 'Bruker SAINT'
_computing_molecular_graphics 'Bruker SHELXTL'
_computing_publication_material 'LinXTL v. 5.9.9 (Spasyuk, 2009)'
_computing_structure_refinement 'SHELXL-2014 (Sheldrick 2014)'
_computing_structure_solution 'SHELXS-97 (Sheldrick 2008)'
_diffrn_ambient_temperature 100(2)
_diffrn_measured_fraction_theta_full 1.000
_diffrn_measured_fraction_theta_max 0.990
_diffrn_measurement_device_type 'Bruker APEX-II CCD'
_diffrn_measurement_method '\f and \w scans'
_diffrn_radiation_type 'Mo K\a'
_diffrn_radiation_wavelength 0.71073
_diffrn_reflns_av_R_equivalents 0.0551
_diffrn_reflns_av_unetI/netI 0.0534
_diffrn_reflns_Laue_measured_fraction_full 1.000
_diffrn_reflns_Laue_measured_fraction_max 0.990
_diffrn_reflns_limit_h_max 23
_diffrn_reflns_limit_h_min -22
_diffrn_reflns_limit_k_max 13
_diffrn_reflns_limit_k_min -12
_diffrn_reflns_limit_l_max 33
_diffrn_reflns_limit_l_min -33
_diffrn_reflns_number 25376
_diffrn_reflns_point_group_measured_fraction_full 1.000
_diffrn_reflns_point_group_measured_fraction_max 0.990
_diffrn_reflns_theta_full 25.242
_diffrn_reflns_theta_max 28.440
_diffrn_reflns_theta_min 1.651
_exptl_absorpt_coefficient_mu 1.939
_exptl_absorpt_correction_T_max 0.7457
_exptl_absorpt_correction_T_min 0.6804
_exptl_absorpt_correction_type multi-scan
_exptl_absorpt_process_details 'Sadabs (Sheldrick, 1996)'
_exptl_crystal_colour Yellow
_exptl_crystal_density_diffrn 1.406
_exptl_crystal_density_method 'not measured'
_exptl_crystal_description blade
_exptl_crystal_F_000 1936
_exptl_crystal_size_max 0.27
_exptl_crystal_size_mid 0.08
_exptl_crystal_size_min 0.05
_refine_diff_density_max 0.542
_refine_diff_density_min -0.416
_refine_diff_density_rms 0.084
_refine_ls_extinction_method none
_refine_ls_goodness_of_fit_ref 1.019
_refine_ls_hydrogen_treatment constr
_refine_ls_matrix_type full
_refine_ls_number_parameters 244
_refine_ls_number_reflns 5510
_refine_ls_number_restraints 0
_refine_ls_restrained_S_all 1.019
_refine_ls_R_factor_all 0.0675
_refine_ls_R_factor_gt 0.0399
_refine_ls_shift/su_max 0.002
_refine_ls_shift/su_mean 0.000
_refine_ls_structure_factor_coef Fsqd
_refine_ls_weighting_details 'w=1/[\s^2^(Fo^2^)+(0.0395P)^2^+3.0643P] where P=(Fo^2^+2Fc^2^)/3'
_refine_ls_weighting_scheme calc
_refine_ls_wR_factor_gt 0.0807
_refine_ls_wR_factor_ref 0.0892
_reflns_Friedel_coverage 0.000
_reflns_number_gt 4047
_reflns_number_total 5510
_reflns_threshold_expression 'I > 2\s(I)'
_cod_data_source_file d4sc07559e2.cif
_cod_data_source_block im038_a
_cod_depositor_comments 'Adding full bibliography for 1574493--1574501.cif.'
_cod_original_sg_symbol_H-M 'C 2/c'
_cod_database_code 1574501
_shelx_shelxl_version_number 2018/3
_shelx_space_group_comment
;
The symmetry employed for this shelxl refinement is uniquely defined
by the following loop, which should always be used as a source of
symmetry information in preference to the above space-group names.
They are only intended as comments.
;
_shelx_estimated_absorpt_t_min 0.623
_shelx_estimated_absorpt_t_max 0.909

loop_
_space_group_symop_operation_xyz
'x, y, z'
'-x, y, -z+1/2'
'x+1/2, y+1/2, z'
'-x+1/2, y+1/2, -z+1/2'
'-x, -y, -z'
'x, -y, z-1/2'
'-x+1/2, -y+1/2, -z'
'x+1/2, -y+1/2, z-1/2'

loop_
_atom_site_label
_atom_site_type_symbol
_atom_site_fract_x
_atom_site_fract_y
_atom_site_fract_z
_atom_site_U_iso_or_equiv
_atom_site_adp_type
_atom_site_occupancy
_atom_site_site_symmetry_order
_atom_site_calc_flag
_atom_site_refinement_flags_posn
_atom_site_refinement_flags_adp
_atom_site_refinement_flags_occupancy
_atom_site_disorder_assembly
_atom_site_disorder_group
C1 C 0.41517(12) 0.5329(2) 0.64637(10) 0.0150(5) Uani 1 1 d . . . . .
C2 C 0.39807(13) 0.6840(2) 0.64571(11) 0.0208(5) Uani 1 1 d . . . . .
C3 C 0.33777(19) 0.6979(3) 0.59344(13) 0.0450(9) Uani 1 1 d . . . . .
H3A H 0.289118 0.721456 0.602600 0.054 Uiso 1 1 calc R U . . .
H3B H 0.352446 0.768403 0.570858 0.054 Uiso 1 1 calc R U . . .
C4 C 0.33108(14) 0.5663(3) 0.56287(11) 0.0239(6) Uani 1 1 d . . . . .
C5 C 0.25028(17) 0.5279(3) 0.54066(15) 0.0483(9) Uani 1 1 d . . . . .
H5A H 0.221555 0.527909 0.569425 0.073 Uiso 1 1 calc R U . . .
H5B H 0.249062 0.440094 0.524979 0.073 Uiso 1 1 calc R U . . .
H5C H 0.228588 0.591158 0.513390 0.073 Uiso 1 1 calc R U . . .
C6 C 0.3778(2) 0.5673(4) 0.51864(14) 0.0532(10) Uani 1 1 d . . . . .
H6A H 0.361159 0.639063 0.493874 0.080 Uiso 1 1 calc R U . . .
H6B H 0.371635 0.483604 0.499528 0.080 Uiso 1 1 calc R U . . .
H6C H 0.430366 0.579822 0.534343 0.080 Uiso 1 1 calc R U . . .
C7 C 0.36174(15) 0.7161(3) 0.69522(12) 0.0301(7) Uani 1 1 d . . . . .
H7A H 0.318440 0.659349 0.695030 0.045 Uiso 1 1 calc R U . . .
H7B H 0.345972 0.808074 0.693741 0.045 Uiso 1 1 calc R U . . .
H7C H 0.398149 0.700929 0.727804 0.045 Uiso 1 1 calc R U . . .
C8 C 0.46540(15) 0.7785(3) 0.64747(12) 0.0281(6) Uani 1 1 d . . . . .
H8A H 0.502049 0.762101 0.679810 0.042 Uiso 1 1 calc R U . . .
H8B H 0.448127 0.869494 0.647412 0.042 Uiso 1 1 calc R U . . .
H8C H 0.488367 0.763430 0.616303 0.042 Uiso 1 1 calc R U . . .
C9 C 0.34835(13) 0.3283(2) 0.60720(10) 0.0169(5) Uani 1 1 d . . . . .
C10 C 0.28893(13) 0.2967(2) 0.63426(10) 0.0187(5) Uani 1 1 d . . . . .
C11 C 0.26518(14) 0.1637(3) 0.63360(11) 0.0246(6) Uani 1 1 d . . . . .
H11 H 0.225652 0.140295 0.651194 0.030 Uiso 1 1 calc R U . . .
C12 C 0.29901(15) 0.0666(3) 0.60748(11) 0.0270(6) Uani 1 1 d . . . . .
H12 H 0.282262 -0.021572 0.607279 0.032 Uiso 1 1 calc R U . . .
C13 C 0.35814(14) 0.1002(3) 0.58143(11) 0.0252(6) Uani 1 1 d . . . . .
H13 H 0.380969 0.033532 0.564126 0.030 Uiso 1 1 calc R U . . .
C14 C 0.38445(13) 0.2315(3) 0.58042(10) 0.0195(5) Uani 1 1 d . . . . .
C15 C 0.24957(13) 0.3976(3) 0.66546(11) 0.0234(6) Uani 1 1 d . . . . .
H15 H 0.262554 0.487402 0.654331 0.028 Uiso 1 1 calc R U . . .
C16 C 0.16307(14) 0.3842(3) 0.65225(13) 0.0361(7) Uani 1 1 d . . . . .
H16A H 0.146617 0.380930 0.613658 0.054 Uiso 1 1 calc R U . . .
H16B H 0.140245 0.459703 0.666665 0.054 Uiso 1 1 calc R U . . .
H16C H 0.148056 0.303391 0.668143 0.054 Uiso 1 1 calc R U . . .
C17 C 0.27904(16) 0.3852(3) 0.72611(12) 0.0349(7) Uani 1 1 d . . . . .
H17A H 0.268055 0.297312 0.738056 0.052 Uiso 1 1 calc R U . . .
H17B H 0.254719 0.450909 0.745034 0.052 Uiso 1 1 calc R U . . .
H17C H 0.332942 0.399642 0.733489 0.052 Uiso 1 1 calc R U . . .
C18 C 0.45116(14) 0.2580(3) 0.55193(11) 0.0264(6) Uani 1 1 d . . . . .
H18 H 0.464732 0.352907 0.556163 0.032 Uiso 1 1 calc R U . . .
C19 C 0.52057(15) 0.1743(3) 0.57664(12) 0.0344(7) Uani 1 1 d . . . . .
H19A H 0.534280 0.193619 0.614642 0.052 Uiso 1 1 calc R U . . .
H19B H 0.562300 0.195845 0.559015 0.052 Uiso 1 1 calc R U . . .
H19C H 0.508630 0.080879 0.571746 0.052 Uiso 1 1 calc R U . . .
C20 C 0.42833(17) 0.2273(3) 0.49143(12) 0.0407(8) Uani 1 1 d . . . . .
H20A H 0.420731 0.132696 0.486409 0.061 Uiso 1 1 calc R U . . .
H20B H 0.467839 0.256358 0.472905 0.061 Uiso 1 1 calc R U . . .
H20C H 0.382080 0.273635 0.477011 0.061 Uiso 1 1 calc R U . . .
Cl1 Cl 0.41554(5) 0.08709(8) 0.75273(3) 0.0430(2) Uani 1 1 d . . . . .
N1 N 0.500000 0.5311(3) 0.750000 0.0198(6) Uani 1 2 d S T P . .
N2 N 0.47896(11) 0.2966(2) 0.69501(8) 0.0184(4) Uani 1 1 d . . . . .
N3 N 0.36953(10) 0.47080(19) 0.60775(8) 0.0162(4) Uani 1 1 d . . . . .
P1 P 0.49508(3) 0.45593(6) 0.69314(3) 0.01474(14) Uani 1 1 d . . . . .
P2 P 0.500000 0.21950(9) 0.750000 0.0180(2) Uani 1 2 d S T P . .
Se1 Se 0.57664(2) 0.50651(3) 0.64493(2) 0.02402(9) Uani 1 1 d . . . . .

loop_
_atom_site_aniso_label
_atom_site_aniso_U_11
_atom_site_aniso_U_22
_atom_site_aniso_U_33
_atom_site_aniso_U_23
_atom_site_aniso_U_13
_atom_site_aniso_U_12
C1 0.0152(10) 0.0170(13) 0.0130(13) 0.0010(10) 0.0029(9) -0.0017(9)
C2 0.0239(12) 0.0144(13) 0.0214(15) 0.0008(11) -0.0029(10) -0.0010(10)
C3 0.065(2) 0.0212(17) 0.036(2) -0.0014(14) -0.0233(16) 0.0055(14)
C4 0.0300(14) 0.0177(14) 0.0202(15) 0.0042(11) -0.0055(11) 0.0003(11)
C5 0.0359(17) 0.047(2) 0.051(2) 0.0216(17) -0.0210(15) -0.0048(14)
C6 0.079(3) 0.055(2) 0.029(2) 0.0232(17) 0.0194(18) 0.0188(19)
C7 0.0320(14) 0.0195(14) 0.0406(19) -0.0039(13) 0.0115(13) 0.0034(11)
C8 0.0346(15) 0.0145(14) 0.0347(18) 0.0011(12) 0.0054(12) -0.0067(11)
C9 0.0190(11) 0.0153(13) 0.0146(13) -0.0019(10) -0.0017(9) -0.0025(9)
C10 0.0166(11) 0.0203(13) 0.0177(14) -0.0020(11) -0.0009(10) -0.0016(9)
C11 0.0208(12) 0.0256(15) 0.0268(16) 0.0015(12) 0.0026(11) -0.0074(10)
C12 0.0293(14) 0.0159(14) 0.0330(17) -0.0015(12) -0.0019(12) -0.0066(11)
C13 0.0272(13) 0.0199(14) 0.0270(16) -0.0067(12) 0.0010(11) 0.0018(10)
C14 0.0187(11) 0.0222(14) 0.0158(14) -0.0032(11) -0.0012(10) -0.0016(10)
C15 0.0191(12) 0.0260(15) 0.0260(16) -0.0061(12) 0.0067(11) -0.0053(10)
C16 0.0209(13) 0.0460(19) 0.042(2) -0.0154(16) 0.0079(13) -0.0021(12)
C17 0.0337(15) 0.0464(19) 0.0265(17) -0.0089(14) 0.0101(13) -0.0067(13)
C18 0.0278(13) 0.0290(16) 0.0236(16) -0.0061(12) 0.0077(11) -0.0022(11)
C19 0.0257(14) 0.0427(19) 0.0371(19) -0.0106(15) 0.0119(13) 0.0024(12)
C20 0.0460(18) 0.051(2) 0.0262(18) -0.0126(15) 0.0098(14) -0.0102(15)
Cl1 0.0586(5) 0.0346(4) 0.0327(5) 0.0059(3) 0.0004(4) -0.0291(4)
N1 0.0262(15) 0.0134(16) 0.0179(17) 0.000 -0.0010(12) 0.000
N2 0.0231(10) 0.0148(11) 0.0160(11) -0.0020(9) 0.0003(8) -0.0012(8)
N3 0.0178(9) 0.0143(11) 0.0156(11) -0.0003(8) 0.0005(8) -0.0002(7)
P1 0.0149(3) 0.0138(3) 0.0147(3) 0.0013(3) 0.0006(2) -0.0010(2)
P2 0.0225(4) 0.0129(5) 0.0176(5) 0.000 0.0011(4) 0.000
Se1 0.01972(12) 0.02837(16) 0.02520(16) 0.00152(12) 0.00736(10) -0.00571(11)

loop_
_atom_type_symbol
_atom_type_description
_atom_type_scat_dispersion_real
_atom_type_scat_dispersion_imag
_atom_type_scat_source
C C 0.0033 0.0016 'International Tables Vol C Tables 4.2.6.8 and 6.1.1.4'
H H 0.0000 0.0000 'International Tables Vol C Tables 4.2.6.8 and 6.1.1.4'
Cl Cl 0.1484 0.1585 'International Tables Vol C Tables 4.2.6.8 and 6.1.1.4'
N N 0.0061 0.0033 'International Tables Vol C Tables 4.2.6.8 and 6.1.1.4'
P P 0.1023 0.0942 'International Tables Vol C Tables 4.2.6.8 and 6.1.1.4'
Se Se -0.0929 2.2259 'International Tables Vol C Tables 4.2.6.8 and 6.1.1.4'

loop_
_geom_angle_atom_site_label_1
_geom_angle_atom_site_label_2
_geom_angle_atom_site_label_3
_geom_angle
_geom_angle_site_symmetry_1
_geom_angle_site_symmetry_3
_geom_angle_publ_flag
N3 C1 C2 111.2(2) . . ?
N3 C1 P1 125.62(18) . . ?
C2 C1 P1 123.03(17) . . ?
C8 C2 C7 107.2(2) . . ?
C8 C2 C1 116.9(2) . . ?
C7 C2 C1 108.0(2) . . ?
C8 C2 C3 113.3(2) . . ?
C7 C2 C3 109.5(2) . . ?
C1 C2 C3 101.8(2) . . ?
C4 C3 C2 109.2(2) . . ?
C5 C4 C6 110.8(3) . . ?
C5 C4 C3 113.0(3) . . ?
C6 C4 C3 111.3(3) . . ?
C5 C4 N3 112.7(2) . . ?
C6 C4 N3 108.0(2) . . ?
C3 C4 N3 100.6(2) . . ?
C10 C9 C14 122.3(2) . . ?
C10 C9 N3 115.6(2) . . ?
C14 C9 N3 122.1(2) . . ?
C11 C10 C9 117.8(2) . . ?
C11 C10 C15 117.9(2) . . ?
C9 C10 C15 124.3(2) . . ?
C12 C11 C10 121.3(2) . . ?
C11 C12 C13 119.8(2) . . ?
C12 C13 C14 121.8(2) . . ?
C13 C14 C9 117.0(2) . . ?
C13 C14 C18 117.9(2) . . ?
C9 C14 C18 125.1(2) . . ?
C17 C15 C10 110.5(2) . . ?
C17 C15 C16 111.2(2) . . ?
C10 C15 C16 112.0(2) . . ?
C14 C18 C20 109.9(2) . . ?
C14 C18 C19 111.3(2) . . ?
C20 C18 C19 110.0(2) . . ?
P1 N1 P1 124.02(18) 2_656 . ?
P2 N2 P1 119.60(13) . . ?
C1 N3 C9 126.3(2) . . ?
C1 N3 C4 112.64(19) . . ?
C9 N3 C4 120.80(19) . . ?
N1 P1 N2 114.60(12) . . ?
N1 P1 C1 106.35(10) . . ?
N2 P1 C1 107.83(11) . . ?
N1 P1 Se1 117.73(6) . . ?
N2 P1 Se1 113.31(8) . . ?
C1 P1 Se1 94.19(7) . . ?
N2 P2 N2 121.01(16) 2_656 . ?
N2 P2 Cl1 110.70(7) 2_656 . ?
N2 P2 Cl1 106.94(8) . . ?
N2 P2 Cl1 106.93(7) 2_656 2_656 ?
N2 P2 Cl1 110.70(7) . 2_656 ?
Cl1 P2 Cl1 98.19(6) . 2_656 ?

loop_
_geom_bond_atom_site_label_1
_geom_bond_atom_site_label_2
_geom_bond_distance
_geom_bond_site_symmetry_2
_geom_bond_publ_flag
C1 N3 1.305(3) . ?
C1 C2 1.540(3) . ?
C1 P1 1.844(2) . ?
C2 C8 1.526(3) . ?
C2 C7 1.538(3) . ?
C2 C3 1.545(4) . ?
C3 C4 1.516(4) . ?
C4 C5 1.502(4) . ?
C4 C6 1.508(4) . ?
C4 N3 1.539(3) . ?
C9 C10 1.399(3) . ?
C9 C14 1.402(3) . ?
C9 N3 1.472(3) . ?
C10 C11 1.395(3) . ?
C10 C15 1.526(3) . ?
C11 C12 1.372(4) . ?
C12 C13 1.384(4) . ?
C13 C14 1.395(4) . ?
C14 C18 1.524(3) . ?
C15 C17 1.522(4) . ?
C15 C16 1.530(3) . ?
C18 C20 1.529(4) . ?
C18 C19 1.532(4) . ?
Cl1 P2 2.0201(9) . ?
N1 P1 1.6008(15) 2_656 ?
N1 P1 1.6009(15) . ?
N2 P2 1.565(2) . ?
N2 P1 1.620(2) . ?
P1 Se1 2.1211(6) . ?
